data_7251460
loop_
_publ_author_name
'Perry-Britton, Meabh K. S.'
'Du, Jessica J.'
'White, Nicholas G.'

_publ_section_title
;
 1D chains and an open 3D network from poly(diethylamidinium) cations and
 polycarboxylate anions
;
_journal_issue 5
_journal_name_full CrystEngComm
_journal_page_first 990
_journal_page_last 999
_journal_paper_doi 10.1039/D5CE01146A
_journal_volume 28
_journal_year 2026
_chemical_compound_source synthesized
_chemical_formula_moiety 'C22 H32 N4, 2(Cl), H2 O'
_chemical_formula_sum 'C22 H34 Cl2 N4 O'
_chemical_formula_weight 441.44
_space_group_IT_number 14
_space_group_name_Hall '-P 2ybc'
_space_group_name_H-M_alt 'P 1 21/c 1'
_symmetry_cell_setting monoclinic
_symmetry_space_group_name_Hall '-P 2ybc'
_symmetry_space_group_name_H-M 'P 1 21/c 1'
_atom_sites_solution_hydrogens difmap
_atom_sites_solution_primary other
_audit_update_record
;
2025-11-19 deposited with the CCDC.	2026-01-09 downloaded from the CCDC.
;
_cell_angle_alpha 90
_cell_angle_beta 100.1555(14)
_cell_angle_gamma 90
_cell_formula_units_Z 4
_cell_length_a 7.38710(10)
_cell_length_b 17.4215(2)
_cell_length_c 18.6866(3)
_cell_measurement_reflns_used 10097
_cell_measurement_temperature 150
_cell_measurement_theta_max 77.44
_cell_measurement_theta_min 4.80
_cell_volume 2367.18(6)
_computing_cell_refinement 'CrysAlisPro, (Agilent, 2011)'
_computing_data_collection 'CrysAlisPro, (Agilent, 2011)'
_computing_data_reduction 'CrysAlisPro, (Agilent, 2011)'
_computing_publication_material 'CRYSTALS (Betteridge et al., 2003)'
_computing_structure_refinement 'CRYSTALS (Betteridge et al., 2003)'
_computing_structure_solution 'Superflip, (Palatinus & Chapuis, 2007)'
_diffrn_ambient_temperature 150
_diffrn_measured_fraction_theta_full 1.000
_diffrn_measured_fraction_theta_max 1.000
_diffrn_measurement_device Area
_diffrn_measurement_device_type 'Oxford Diffraction SuperNova'
_diffrn_measurement_method \w
_diffrn_radiation_monochromator mirrors
_diffrn_radiation_type 'Cu K\a'
_diffrn_radiation_wavelength 1.54184
_diffrn_reflns_av_R_equivalents 0.055
_diffrn_reflns_av_unetI/netI 3.410
_diffrn_reflns_limit_h_max 8
_diffrn_reflns_limit_h_min -8
_diffrn_reflns_limit_k_max 14
_diffrn_reflns_limit_k_min -20
_diffrn_reflns_limit_l_max 22
_diffrn_reflns_limit_l_min -21
_diffrn_reflns_number 26689
_diffrn_reflns_theta_full 67.735
_diffrn_reflns_theta_max 67.735
_diffrn_reflns_theta_min 3.494
_diffrn_standards_number 0
_exptl_absorpt_coefficient_mu 2.615
_exptl_absorpt_correction_T_max 1.00
_exptl_absorpt_correction_T_min 0.781
_exptl_absorpt_correction_type multi-scan
_exptl_absorpt_process_details 'CrysAlisPro, (Agilent, 2011)'
_exptl_crystal_colour colourless
_exptl_crystal_density_diffrn 1.239
_exptl_crystal_density_meas ?
_exptl_crystal_density_method 'not measured'
_exptl_crystal_description needle
_exptl_crystal_F_000 944
_exptl_crystal_recrystallization_method 'Re-crystallisation from solvent: Water/methanol/THF'
_exptl_crystal_size_max 0.18
_exptl_crystal_size_mid 0.06
_exptl_crystal_size_min 0.04
_refine_diff_density_max 0.31
_refine_diff_density_min -0.32
_refine_ls_extinction_method None
_refine_ls_goodness_of_fit_ref 1.0292
_refine_ls_hydrogen_treatment mixed
_refine_ls_matrix_type full
_refine_ls_number_parameters 286
_refine_ls_number_reflns 4285
_refine_ls_number_restraints 20
_refine_ls_R_factor_all 0.0456
_refine_ls_R_factor_gt 0.0383
_refine_ls_shift/su_max 0.0008934
_refine_ls_shift/su_mean 0.0000356
_refine_ls_structure_factor_coef Fsqd
_refine_ls_weighting_details
;
 Method= Modified Sheldrick 
 w=1/[\s^2^(F^2^) + ( 0.05P)^2^ + 1.38P] 
 ,where P=(max(Fo^2^,0) + 2Fc^2^)/3 
;
_refine_ls_weighting_scheme calc
_refine_ls_wR_factor_all 0.0953
_refine_ls_wR_factor_gt 0.0918
_refine_ls_wR_factor_ref 0.0953
_reflns_limit_h_max 8
_reflns_limit_h_min -8
_reflns_limit_k_max 20
_reflns_limit_k_min 0
_reflns_limit_l_max 22
_reflns_limit_l_min 0
_reflns_number_gt 3766
_reflns_number_total 4286
_reflns_threshold_expression I>2.0\s(I)
_oxford_diffrn_Wilson_B_factor 1.52
_oxford_diffrn_Wilson_scale 2.47
_oxford_refine_ls_scale 0.4439(6)
_cod_data_source_file d5ce01146a2.cif
_cod_data_source_block Biphen_2Cl
_cod_depositor_comments
;
The following automatic conversions were performed:

data item '_exptl_crystal_density_meas' value 'not measured' was
changed to '?' -- the value is perceived as not measured.

Automatic conversion script
Id: cif_fix_values 8170 2020-07-09 18:12:32Z antanas 
;
_cod_original_sg_symbol_H-M 'P 21/c '
_cod_database_code 7251460
_oxford_refine_reflns_threshold_expression I>-3.0\s(I)
_refine_ls_r_factor_ref 0.0456
_reflns_number_all 4285

loop_
_symmetry_equiv_pos_as_xyz
x,y,z
-x,-y,-z
x,-y+1/2,z+1/2
-x,y+1/2,-z+1/2

loop_
_atom_site_label
_atom_site_type_symbol
_atom_site_fract_x
_atom_site_fract_y
_atom_site_fract_z
_atom_site_U_iso_or_equiv
_atom_site_occupancy
_atom_site_adp_type
_atom_site_refinement_flags_posn
_atom_site_refinement_flags_adp
_atom_site_refinement_flags_occupancy
_atom_site_disorder_assembly
_atom_site_disorder_group
_atom_site_attached_hydrogens
C1 C -0.5105(3) 0.13171(12) 0.72160(11) 0.0300 1.0000 Uani . . . . . .
C2 C -0.4841(3) 0.13946(10) 0.64348(11) 0.0237 1.0000 Uani D . . . . .
N3 N -0.3912(2) 0.07118(9) 0.62097(9) 0.0221 1.0000 Uani D . . . . .
C4 C -0.2394(4) -0.12218(13) 0.62952(14) 0.0460 1.0000 Uani . . . . . .
C5 C -0.2577(3) -0.06736(10) 0.56609(11) 0.0240 1.0000 Uani D . . . . .
N6 N -0.1551(2) 0.00398(8) 0.58498(9) 0.0212 1.0000 Uani D . . . . .
C7 C -0.2222(2) 0.06732(10) 0.60794(10) 0.0188 1.0000 Uani D . . . . .
C8 C -0.1013(2) 0.13646(10) 0.61433(10) 0.0191 1.0000 Uani . . . . . .
C9 C -0.0469(3) 0.17544(10) 0.67981(10) 0.0226 1.0000 Uani . . . . . .
C10 C 0.0619(3) 0.24057(10) 0.68105(10) 0.0223 1.0000 Uani . . . . . .
C11 C 0.1153(2) 0.26850(10) 0.61793(10) 0.0185 1.0000 Uani . . . . . .
C12 C 0.0591(2) 0.22861(10) 0.55294(10) 0.0195 1.0000 Uani . . . . . .
C13 C -0.0471(2) 0.16294(10) 0.55123(10) 0.0199 1.0000 Uani . . . . . .
C14 C 0.2278(2) 0.33947(10) 0.61879(10) 0.0183 1.0000 Uani . . . . . .
C15 C 0.1971(2) 0.39024(10) 0.56010(10) 0.0197 1.0000 Uani . . . . . .
C16 C 0.3002(2) 0.45673(10) 0.56064(10) 0.0198 1.0000 Uani . . . . . .
C17 C 0.4381(2) 0.47362(10) 0.61942(10) 0.0188 1.0000 Uani . . . . . .
C18 C 0.4700(2) 0.42334(10) 0.67890(10) 0.0207 1.0000 Uani . . . . . .
C19 C 0.3655(2) 0.35710(10) 0.67809(10) 0.0208 1.0000 Uani . . . . . .
C20 C 0.5499(2) 0.54426(10) 0.61673(9) 0.0181 1.0000 Uani D . . . . .
N21 N 0.7304(2) 0.54237(8) 0.63261(9) 0.0205 1.0000 Uani D . . . . .
C22 C 0.8496(3) 0.47427(10) 0.64184(11) 0.0243 1.0000 Uani D . . . . .
C23 C 0.9604(3) 0.46931(12) 0.71757(12) 0.0325 1.0000 Uani . . . . . .
N24 N 0.4587(2) 0.60782(8) 0.59523(9) 0.0212 1.0000 Uani D . . . . .
C25 C 0.5405(3) 0.68234(11) 0.58271(12) 0.0268 1.0000 Uani D . . . . .
C26 C 0.4335(3) 0.71915(13) 0.51561(13) 0.0375 1.0000 Uani . . . . . .
Cl1 Cl 0.94191(6) 0.15491(3) 0.87792(2) 0.0245 1.0000 Uani . . . . . .
Cl2 Cl 0.73051(6) 0.45941(3) 0.89533(3) 0.0274 1.0000 Uani . . . . . .
O101 O 0.6894(3) 0.29980(10) 0.80636(12) 0.0614 1.0000 Uani D . . . . .
H11 H -0.5712 0.1763 0.7364 0.0448 1.0000 Uiso R . . . . .
H12 H -0.5816 0.0863 0.7283 0.0451 1.0000 Uiso R . . . . .
H13 H -0.3922 0.1271 0.7519 0.0455 1.0000 Uiso R . . . . .
H21 H -0.6034 0.1441 0.6123 0.0277 1.0000 Uiso R . . . . .
H22 H -0.4064 0.1824 0.6377 0.0274 1.0000 Uiso R . . . . .
H42 H -0.3096 -0.1678 0.6145 0.0687 1.0000 Uiso R . . . . .
H41 H -0.2833 -0.0978 0.6698 0.0693 1.0000 Uiso R . . . . .
H43 H -0.1095 -0.1355 0.6450 0.0688 1.0000 Uiso R . . . . .
H51 H -0.3878 -0.0570 0.5497 0.0295 1.0000 Uiso R . . . . .
H52 H -0.2108 -0.0919 0.5263 0.0296 1.0000 Uiso R . . . . .
H91 H -0.0828 0.1578 0.7231 0.0273 1.0000 Uiso R . . . . .
H101 H 0.0982 0.2666 0.7250 0.0271 1.0000 Uiso R . . . . .
H121 H 0.0966 0.2476 0.5095 0.0238 1.0000 Uiso R . . . . .
H131 H -0.0845 0.1358 0.5074 0.0243 1.0000 Uiso R . . . . .
H151 H 0.1047 0.3797 0.5193 0.0240 1.0000 Uiso R . . . . .
H161 H 0.2758 0.4914 0.5206 0.0243 1.0000 Uiso R . . . . .
H181 H 0.5628 0.4352 0.7202 0.0243 1.0000 Uiso R . . . . .
H191 H 0.3882 0.3236 0.7186 0.0244 1.0000 Uiso R . . . . .
H222 H 0.9361 0.4766 0.6079 0.0301 1.0000 Uiso R . . . . .
H221 H 0.7719 0.4296 0.6322 0.0313 1.0000 Uiso R . . . . .
H232 H 1.0380 0.4245 0.7202 0.0506 1.0000 Uiso R . . . . .
H231 H 1.0367 0.5141 0.7268 0.0494 1.0000 Uiso R . . . . .
H233 H 0.8794 0.4645 0.7530 0.0504 1.0000 Uiso R . . . . .
H251 H 0.5405 0.7127 0.6250 0.0352 1.0000 Uiso R . . . . .
H252 H 0.6667 0.6765 0.5756 0.0332 1.0000 Uiso R . . . . .
H261 H 0.4782 0.7703 0.5109 0.0580 1.0000 Uiso R . . . . .
H262 H 0.3056 0.7200 0.5184 0.0584 1.0000 Uiso R . . . . .
H263 H 0.4474 0.6909 0.4722 0.0588 1.0000 Uiso R . . . . .
H31 H -0.458(2) 0.0308(9) 0.6143(12) 0.0259(19) 1.0000 Uiso D . . . . .
H241 H 0.344(2) 0.6086(9) 0.5989(12) 0.0253(19) 1.0000 Uiso D . . . . .
H211 H 0.788(2) 0.5849(9) 0.6319(12) 0.0236(19) 1.0000 Uiso D . . . . .
H61 H -0.038(2) 0.0015(9) 0.5848(12) 0.0255(19) 1.0000 Uiso D . . . . .
H1011 H 0.709(6) 0.3397(15) 0.8305(19) 0.087(2) 1.0000 Uiso D . . . . .
H1012 H 0.761(4) 0.2717(19) 0.8316(18) 0.087(2) 1.0000 Uiso D . . . . .

loop_
_atom_site_aniso_label
_atom_site_aniso_U_11
_atom_site_aniso_U_22
_atom_site_aniso_U_33
_atom_site_aniso_U_23
_atom_site_aniso_U_13
_atom_site_aniso_U_12
C1 0.0300(11) 0.0284(10) 0.0326(11) -0.0025(9) 0.0082(9) 0.0024(8)
C2 0.0203(9) 0.0185(9) 0.0321(11) -0.0001(8) 0.0035(8) 0.0021(7)
N3 0.0205(8) 0.0157(7) 0.0305(9) -0.0029(6) 0.0051(7) -0.0026(6)
C4 0.0555(15) 0.0250(11) 0.0505(15) 0.0066(10) -0.0097(12) -0.0200(10)
C5 0.0233(9) 0.0192(9) 0.0296(10) -0.0068(8) 0.0046(8) -0.0051(7)
N6 0.0178(8) 0.0159(7) 0.0299(9) -0.0024(6) 0.0045(6) -0.0035(6)
C7 0.0179(9) 0.0183(8) 0.0192(9) 0.0024(7) 0.0003(7) -0.0022(7)
C8 0.0163(8) 0.0141(8) 0.0261(10) -0.0004(7) 0.0016(7) -0.0009(6)
C9 0.0261(10) 0.0201(9) 0.0214(9) 0.0009(7) 0.0040(7) -0.0039(7)
C10 0.0254(9) 0.0188(9) 0.0215(9) -0.0028(7) 0.0013(7) -0.0047(7)
C11 0.0167(8) 0.0148(8) 0.0235(9) -0.0002(7) 0.0020(7) 0.0001(6)
C12 0.0189(9) 0.0185(9) 0.0215(9) 0.0012(7) 0.0042(7) -0.0004(7)
C13 0.0182(9) 0.0166(8) 0.0243(9) -0.0035(7) 0.0021(7) -0.0006(7)
C14 0.0175(8) 0.0157(8) 0.0223(9) -0.0014(7) 0.0048(7) 0.0002(7)
C15 0.0188(9) 0.0180(8) 0.0215(9) -0.0033(7) 0.0016(7) -0.0013(7)
C16 0.0213(9) 0.0167(8) 0.0211(9) 0.0017(7) 0.0030(7) 0.0016(7)
C17 0.0182(9) 0.0144(8) 0.0242(9) -0.0012(7) 0.0049(7) -0.0015(7)
C18 0.0188(9) 0.0203(9) 0.0218(9) -0.0004(7) 0.0006(7) -0.0014(7)
C19 0.0210(9) 0.0175(8) 0.0233(10) 0.0024(7) 0.0018(7) -0.0020(7)
C20 0.0193(9) 0.0177(8) 0.0172(8) -0.0008(7) 0.0027(7) -0.0023(7)
N21 0.0185(8) 0.0151(7) 0.0273(8) 0.0007(6) 0.0026(6) -0.0016(6)
C22 0.0213(9) 0.0201(9) 0.0322(11) -0.0006(8) 0.0066(8) 0.0039(7)
C23 0.0279(11) 0.0317(11) 0.0364(12) 0.0048(9) 0.0014(9) 0.0077(8)
N24 0.0161(7) 0.0159(7) 0.0312(9) 0.0025(6) 0.0028(6) -0.0025(6)
C25 0.0255(10) 0.0170(9) 0.0364(11) 0.0060(8) 0.0014(8) -0.0052(7)
C26 0.0333(12) 0.0325(11) 0.0447(13) 0.0167(10) 0.0014(10) -0.0039(9)
Cl1 0.0187(2) 0.0277(2) 0.0264(2) -0.00160(18) 0.00155(16) 0.00526(17)
Cl2 0.0193(2) 0.0263(2) 0.0366(3) 0.00240(19) 0.00467(18) 0.00523(17)
O101 0.0739(14) 0.0327(9) 0.0621(13) -0.0053(9) -0.0303(11) 0.0139(9)

loop_
_atom_type_symbol
_atom_type_scat_dispersion_real
_atom_type_scat_dispersion_imag
_atom_type_scat_Cromer_Mann_a1
_atom_type_scat_Cromer_Mann_b1
_atom_type_scat_Cromer_Mann_a2
_atom_type_scat_Cromer_Mann_b2
_atom_type_scat_Cromer_Mann_a3
_atom_type_scat_Cromer_Mann_b3
_atom_type_scat_Cromer_Mann_a4
_atom_type_scat_Cromer_Mann_b4
_atom_type_scat_Cromer_Mann_c
_atom_type_scat_source
C 0.0181 0.0091 2.3100 20.8439 1.0200 10.2075 1.5886 0.5687 0.8650 51.6512 0.2156 'International Tables Vol C 4.2.6.8 and 6.1.1.4'
H 0.0000 0.0000 0.4930 10.5109 0.3229 26.1257 0.1402 3.1424 0.0408 57.7998 0.0030 'International Tables Vol C 4.2.6.8 and 6.1.1.4'
N 0.0311 0.0180 12.2126 0.0057 3.1322 9.8933 2.0125 28.9975 1.1663 0.5826 -11.5290 'International Tables Vol C 4.2.6.8 and 6.1.1.4'
O 0.0492 0.0322 3.0485 13.2771 2.2868 5.7011 1.5463 0.3239 0.8670 32.9089 0.2508 'International Tables Vol C 4.2.6.8 and 6.1.1.4'
Cl 0.3639 0.7018 11.4604 0.0104 7.1964 1.1662 6.2556 18.5194 1.6455 47.7784 -9.5574 'International Tables Vol C 4.2.6.8 and 6.1.1.4'

loop_
_geom_angle_atom_site_label_1
_geom_angle_site_symmetry_1
_geom_angle_atom_site_label_2
_geom_angle_site_symmetry_2
_geom_angle_atom_site_label_3
_geom_angle_site_symmetry_3
_geom_angle
_geom_angle_publ_flag
C2 . C1 . H11 . 110.6 no
C2 . C1 . H12 . 111.3 no
H11 . C1 . H12 . 109.2 no
C2 . C1 . H13 . 108.6 no
H11 . C1 . H13 . 108.7 no
H12 . C1 . H13 . 108.3 no
C1 . C2 . N3 . 110.47(16) yes
C1 . C2 . H21 . 109.3 no
N3 . C2 . H21 . 108.4 no
C1 . C2 . H22 . 111.0 no
N3 . C2 . H22 . 106.2 no
H21 . C2 . H22 . 111.4 no
C2 . N3 . C7 . 126.88(16) yes
C2 . N3 . H31 . 114.8(10) no
C7 . N3 . H31 . 118.3(10) no
C5 . C4 . H42 . 108.9 no
C5 . C4 . H41 . 109.7 no
H42 . C4 . H41 . 110.5 no
C5 . C4 . H43 . 109.2 no
H42 . C4 . H43 . 109.8 no
H41 . C4 . H43 . 108.6 no
C4 . C5 . N6 . 112.09(16) yes
C4 . C5 . H51 . 108.1 no
N6 . C5 . H51 . 111.0 no
C4 . C5 . H52 . 109.1 no
N6 . C5 . H52 . 108.5 no
H51 . C5 . H52 . 107.9 no
C5 . N6 . C7 . 125.61(16) yes
C5 . N6 . H61 . 115.6(10) no
C7 . N6 . H61 . 118.5(10) no
N3 . C7 . N6 . 121.94(16) yes
N3 . C7 . C8 . 121.21(16) yes
N6 . C7 . C8 . 116.74(16) yes
C7 . C8 . C9 . 122.62(16) yes
C7 . C8 . C13 . 117.27(16) yes
C9 . C8 . C13 . 120.08(16) yes
C8 . C9 . C10 . 119.26(17) yes
C8 . C9 . H91 . 120.7 no
C10 . C9 . H91 . 120.0 no
C9 . C10 . C11 . 121.32(17) yes
C9 . C10 . H101 . 119.1 no
C11 . C10 . H101 . 119.6 no
C10 . C11 . C12 . 118.45(16) yes
C10 . C11 . C14 . 121.39(16) yes
C12 . C11 . C14 . 120.15(16) yes
C11 . C12 . C13 . 120.75(17) yes
C11 . C12 . H121 . 118.5 no
C13 . C12 . H121 . 120.8 no
C8 . C13 . C12 . 120.12(17) yes
C8 . C13 . H131 . 119.1 no
C12 . C13 . H131 . 120.8 no
C11 . C14 . C15 . 120.30(16) yes
C11 . C14 . C19 . 121.17(16) yes
C15 . C14 . C19 . 118.53(16) yes
C14 . C15 . C16 . 120.72(16) yes
C14 . C15 . H151 . 120.3 no
C16 . C15 . H151 . 119.0 no
C15 . C16 . C17 . 120.51(17) yes
C15 . C16 . H161 . 119.8 no
C17 . C16 . H161 . 119.7 no
C16 . C17 . C18 . 119.39(16) yes
C16 . C17 . C20 . 118.79(16) yes
C18 . C17 . C20 . 121.81(16) yes
C17 . C18 . C19 . 119.74(17) yes
C17 . C18 . H181 . 119.9 no
C19 . C18 . H181 . 120.3 no
C14 . C19 . C18 . 121.10(17) yes
C14 . C19 . H191 . 120.0 no
C18 . C19 . H191 . 118.9 no
C17 . C20 . N21 . 121.24(16) yes
C17 . C20 . N24 . 116.57(16) yes
N21 . C20 . N24 . 122.15(16) yes
C20 . N21 . C22 . 127.58(15) yes
C20 . N21 . H211 . 117.4(10) no
C22 . N21 . H211 . 114.4(10) no
N21 . C22 . C23 . 111.81(16) yes
N21 . C22 . H222 . 109.7 no
C23 . C22 . H222 . 107.6 no
N21 . C22 . H221 . 107.7 no
C23 . C22 . H221 . 109.6 no
H222 . C22 . H221 . 110.4 no
C22 . C23 . H232 . 108.3 no
C22 . C23 . H231 . 109.1 no
H232 . C23 . H231 . 108.9 no
C22 . C23 . H233 . 110.3 no
H232 . C23 . H233 . 109.1 no
H231 . C23 . H233 . 111.1 no
C20 . N24 . C25 . 125.97(16) yes
C20 . N24 . H241 . 116.4(10) no
C25 . N24 . H241 . 115.9(10) no
N24 . C25 . C26 . 109.86(16) yes
N24 . C25 . H251 . 107.4 no
C26 . C25 . H251 . 112.2 no
N24 . C25 . H252 . 111.2 no
C26 . C25 . H252 . 107.9 no
H251 . C25 . H252 . 108.2 no
C25 . C26 . H261 . 109.5 no
C25 . C26 . H262 . 109.9 no
H261 . C26 . H262 . 110.4 no
C25 . C26 . H263 . 111.3 no
H261 . C26 . H263 . 107.8 no
H262 . C26 . H263 . 107.8 no
H1011 . O101 . H1012 . 99(4) no

loop_
_geom_bond_atom_site_label_1
_geom_bond_site_symmetry_1
_geom_bond_atom_site_label_2
_geom_bond_site_symmetry_2
_geom_bond_distance
_geom_bond_publ_flag
C1 . C2 . 1.512(3) yes
C1 . H11 . 0.962 no
C1 . H12 . 0.970 no
C1 . H13 . 0.957 no
C2 . N3 . 1.471(2) yes
C2 . H21 . 0.971 no
C2 . H22 . 0.960 no
N3 . C7 . 1.315(2) yes
N3 . H31 . 0.857(15) no
C4 . C5 . 1.510(3) yes
C4 . H42 . 0.963 no
C4 . H41 . 0.969 no
C4 . H43 . 0.980 no
C5 . N6 . 1.466(2) yes
C5 . H51 . 0.972 no
C5 . H52 . 0.973 no
N6 . C7 . 1.312(2) yes
N6 . H61 . 0.867(16) no
C7 . C8 . 1.492(2) yes
C8 . C9 . 1.395(3) yes
C8 . C13 . 1.389(3) yes
C9 . C10 . 1.388(3) yes
C9 . H91 . 0.947 no
C10 . C11 . 1.395(3) yes
C10 . H101 . 0.935 no
C11 . C12 . 1.397(3) yes
C11 . C14 . 1.488(2) yes
C12 . C13 . 1.384(2) yes
C12 . H121 . 0.961 no
C13 . H131 . 0.945 no
C14 . C15 . 1.396(3) yes
C14 . C19 . 1.400(3) yes
C15 . C16 . 1.385(2) yes
C15 . H151 . 0.947 no
C16 . C17 . 1.392(3) yes
C16 . H161 . 0.953 no
C17 . C18 . 1.402(3) yes
C17 . C20 . 1.488(2) yes
C18 . C19 . 1.387(3) yes
C18 . H181 . 0.960 no
C19 . H191 . 0.947 no
C20 . N21 . 1.315(2) yes
C20 . N24 . 1.321(2) yes
N21 . C22 . 1.469(2) yes
N21 . H211 . 0.854(15) no
C22 . C23 . 1.507(3) yes
C22 . H222 . 0.977 no
C22 . H221 . 0.965 no
C23 . H232 . 0.964 no
C23 . H231 . 0.961 no
C23 . H233 . 0.972 no
N24 . C25 . 1.468(2) yes
N24 . H241 . 0.863(15) no
C25 . C26 . 1.503(3) yes
C25 . H251 . 0.951 no
C25 . H252 . 0.970 no
C26 . H261 . 0.959 no
C26 . H262 . 0.955 no
C26 . H263 . 0.970 no
O101 . H1011 . 0.827(18) no
O101 . H1012 . 0.810(18) no

loop_
_geom_hbond_atom_site_label_D
_geom_hbond_site_symmetry_D
_geom_hbond_atom_site_label_H
_geom_hbond_site_symmetry_H
_geom_hbond_atom_site_label_A
_geom_hbond_site_symmetry_A
_geom_hbond_angle_DHA
_geom_hbond_distance_DH
_geom_hbond_distance_HA
_geom_hbond_distance_DA
_geom_hbond_publ_flag
C19 . H191 . O101 . 129 0.95 2.55 3.232(3) yes
C22 . H221 . C18 . 120 0.97 2.54 3.133(3) yes
